data_2218500
loop_
_publ_author_name
'Vasdev, Neil'
'Kulkarni, Padmakar V.'
'Wilson, Alan A.'
'Houle, Sylvain'
'Lough, Alan J.'

_publ_section_title
;
 4-Bromo-8-methoxyquinoline
;
_journal_coeditor_code PV2082
_journal_issue 6
_journal_name_full 'Acta Crystallographica Section E'
_journal_page_first o1117
_journal_paper_doi 10.1107/S1600536808014591
_journal_volume 64
_journal_year 2008
_chemical_formula_iupac 'C10 H8 Br N O'
_chemical_formula_moiety 'C10 H8 Br N O'
_chemical_formula_sum 'C10 H8 Br N O'
_chemical_formula_weight 238.08
_chemical_name_systematic
;
4-Bromo-8-methoxyquinoline
;
_space_group_IT_number 19
_symmetry_cell_setting orthorhombic
_symmetry_space_group_name_Hall 'P 2ac 2ab'
_symmetry_space_group_name_H-M 'P 21 21 21'
_atom_sites_solution_hydrogens geom
_atom_sites_solution_primary direct
_atom_sites_solution_secondary difmap
_cell_angle_alpha 90.00
_cell_angle_beta 90.00
_cell_angle_gamma 90.00
_cell_formula_units_Z 4
_cell_length_a 5.16150(10)
_cell_length_b 12.1337(6)
_cell_length_c 14.2436(7)
_cell_measurement_reflns_used 6134
_cell_measurement_temperature 150.0(10)
_cell_measurement_theta_max 27.5
_cell_measurement_theta_min 2.9
_cell_volume 892.05(6)
_computing_cell_refinement 'DENZO-SMN (Otwinowski & Minor, 1997)'
_computing_data_collection 'COLLECT (Nonius, 2002)'
_computing_data_reduction 'DENZO-SMN (Otwinowski & Minor, 1997)'
_computing_molecular_graphics 'PLATON (Spek, 2003) and SHELXTL (Sheldrick, 2008)'
_computing_publication_material 'SHELXTL (Sheldrick, 2008)'
_computing_structure_refinement 'SHELXTL (Sheldrick, 2008)'
_computing_structure_solution 'SIR92 (Altomare <i>et al.</i>,  1994)'
_diffrn_ambient_temperature 150(2)
_diffrn_detector_area_resol_mean 9
_diffrn_measured_fraction_theta_full 0.995
_diffrn_measured_fraction_theta_max 0.995
_diffrn_measurement_device_type 'Nonius KappaCCD'
_diffrn_measurement_method '\f scans and \w scans with \k offsets'
_diffrn_radiation_monochromator graphite
_diffrn_radiation_source 'fine-focus sealed tube'
_diffrn_radiation_type MoK\a
_diffrn_radiation_wavelength 0.71073
_diffrn_reflns_av_R_equivalents 0.0355
_diffrn_reflns_av_sigmaI/netI 0.0388
_diffrn_reflns_limit_h_max 6
_diffrn_reflns_limit_h_min -5
_diffrn_reflns_limit_k_max 15
_diffrn_reflns_limit_k_min -14
_diffrn_reflns_limit_l_max 18
_diffrn_reflns_limit_l_min -18
_diffrn_reflns_number 6134
_diffrn_reflns_theta_full 27.46
_diffrn_reflns_theta_max 27.46
_diffrn_reflns_theta_min 2.86
_diffrn_standards_number 0
_exptl_absorpt_coefficient_mu 4.561
_exptl_absorpt_correction_T_max 0.607
_exptl_absorpt_correction_T_min 0.545
_exptl_absorpt_correction_type multi-scan
_exptl_absorpt_process_details '(SORTAV; Blessing 1995)'
_exptl_crystal_colour colourless
_exptl_crystal_density_diffrn 1.773
_exptl_crystal_density_method 'not measured'
_exptl_crystal_description needle
_exptl_crystal_F_000 472
_exptl_crystal_size_max 0.30
_exptl_crystal_size_mid 0.12
_exptl_crystal_size_min 0.11
_refine_diff_density_max 0.380
_refine_diff_density_min -0.397
_refine_ls_abs_structure_details 'Flack (1983), 815 Friedel pairs'
_refine_ls_abs_structure_Flack -0.017(11)
_refine_ls_extinction_coef 0.0062(8)
_refine_ls_extinction_expression Fc^*^=kFc[1+0.001xFc^2^\l^3^/sin(2\q)]^-1/4^
_refine_ls_extinction_method 'SHELXTL (Sheldrick, 2008)'
_refine_ls_goodness_of_fit_ref 1.007
_refine_ls_hydrogen_treatment constr
_refine_ls_matrix_type full
_refine_ls_number_parameters 120
_refine_ls_number_reflns 2026
_refine_ls_number_restraints 0
_refine_ls_restrained_S_all 1.007
_refine_ls_R_factor_all 0.0324
_refine_ls_R_factor_gt 0.0276
_refine_ls_shift/su_max 0.001
_refine_ls_shift/su_mean 0.000
_refine_ls_structure_factor_coef Fsqd
_refine_ls_weighting_details 'calc w=1/[\s^2^(Fo^2^)+(0.0306P)^2^+0.0333P] where P=(Fo^2^+2Fc^2^)/3'
_refine_ls_weighting_scheme calc
_refine_ls_wR_factor_gt 0.0576
_refine_ls_wR_factor_ref 0.0593
_reflns_number_gt 1872
_reflns_number_total 2026
_reflns_threshold_expression I>2\s(I)
_cod_data_source_file pv2082.cif
_cod_data_source_block I
_cod_depositor_comments
;
The following automatic conversions were performed:
'_symmetry_cell_setting' value 'Orthorhombic' changed to 'orthorhombic'
according to '/home/saulius/struct/CIF-dictionaries/cif_core.dic'
dictionary named 'cif_core.dic' version 2.4.1 from 2010-06-29.

Automatic conversion script
Id: cif_fix_enum 1527 2010-12-29 10:47:43Z saulius 

The following automatic conversions were performed:

'_symmetry_cell_setting' value 'Orthorhombic' changed to
'orthorhombic' according to
/home/saulius/struct/CIF-dictionaries/cif_core.dic dictionary named
'cif_core.dic' version 2.4.1 from 2010-06-29.

Automatic conversion script
Id: cif_fix_values 1715 2011-07-08 13:25:40Z adriana 
;
_cod_database_code 2218500
_cod_database_fobs_code 2218500

loop_
_symmetry_equiv_pos_as_xyz
'x, y, z'
'-x+1/2, -y, z+1/2'
'x+1/2, -y+1/2, -z'
'-x, y+1/2, -z+1/2'

loop_
_atom_site_type_symbol
_atom_site_label
_atom_site_fract_x
_atom_site_fract_y
_atom_site_fract_z
_atom_site_U_iso_or_equiv
_atom_site_adp_type
_atom_site_calc_flag
_atom_site_refinement_flags
_atom_site_occupancy
Br Br1 1.02034(5) 0.36147(2) 0.509948(18) 0.02940(11) Uani d . 1
O O1 0.1007(3) 0.62674(16) 0.72708(14) 0.0259(4) Uani d . 1
N N1 0.4260(4) 0.64140(17) 0.58326(14) 0.0233(4) Uani d . 1
C C1 0.5884(5) 0.6481(2) 0.51287(18) 0.0278(6) Uani d . 1
H H1A 0.5819 0.7126 0.4752 0.033 Uiso calc R 1
C C2 0.7717(5) 0.5671(2) 0.48878(19) 0.0268(6) Uani d . 1
H H2A 0.8842 0.5768 0.4366 0.032 Uiso calc R 1
C C3 0.7833(5) 0.4746(2) 0.54217(19) 0.0239(6) Uani d . 1
C C4 0.6190(5) 0.4611(2) 0.62176(17) 0.0188(5) Uani d . 1
C C5 0.6239(5) 0.3694(2) 0.68244(18) 0.0232(6) Uani d . 1
H H5A 0.7429 0.3109 0.6718 0.028 Uiso calc R 1
C C6 0.4556(5) 0.3650(2) 0.75705(17) 0.0243(6) Uani d . 1
H H6A 0.4624 0.3038 0.7986 0.029 Uiso calc R 1
C C7 0.2739(5) 0.4487(2) 0.77325(18) 0.0235(6) Uani d . 1
H H7A 0.1558 0.4424 0.8241 0.028 Uiso calc R 1
C C8 0.2656(5) 0.5400(2) 0.71586(17) 0.0195(5) Uani d . 1
C C9 0.4408(5) 0.54916(19) 0.63810(16) 0.0199(5) Uani d . 1
C C10 -0.0731(5) 0.6201(2) 0.80535(18) 0.0271(7) Uani d . 1
H H10C -0.1784 0.6872 0.8083 0.041 Uiso calc R 1
H H10D 0.0269 0.6126 0.8635 0.041 Uiso calc R 1
H H10A -0.1865 0.5559 0.7978 0.041 Uiso calc R 1

loop_
_atom_site_aniso_label
_atom_site_aniso_U_11
_atom_site_aniso_U_22
_atom_site_aniso_U_33
_atom_site_aniso_U_12
_atom_site_aniso_U_13
_atom_site_aniso_U_23
Br1 0.02472(15) 0.03108(16) 0.03239(16) 0.00303(10) 0.00306(11) -0.00756(11)
O1 0.0264(10) 0.0255(11) 0.0259(10) 0.0030(8) 0.0047(7) 0.0004(8)
N1 0.0281(10) 0.0212(11) 0.0206(11) -0.0009(9) -0.0021(8) 0.0001(10)
C1 0.0339(13) 0.0259(14) 0.0237(14) -0.0019(10) 0.0030(10) 0.0087(14)
C2 0.0265(12) 0.0299(14) 0.0240(14) -0.0065(10) 0.0049(12) 0.0001(13)
C3 0.0215(13) 0.0257(14) 0.0246(15) -0.0015(10) -0.0025(10) -0.0078(12)
C4 0.0210(13) 0.0184(13) 0.0169(13) -0.0037(9) -0.0018(9) -0.0016(11)
C5 0.0224(12) 0.0215(14) 0.0257(14) 0.0016(11) -0.0064(10) -0.0019(12)
C6 0.0328(15) 0.0176(13) 0.0225(13) -0.0037(13) -0.0074(11) 0.0035(11)
C7 0.0257(14) 0.0258(15) 0.0191(14) -0.0088(11) 0.0018(11) -0.0010(11)
C8 0.0208(13) 0.0185(13) 0.0193(13) -0.0003(10) -0.0021(10) -0.0014(11)
C9 0.0207(12) 0.0204(13) 0.0186(12) -0.0042(10) -0.0046(10) 0.0010(10)
C10 0.0240(14) 0.0314(17) 0.0258(15) 0.0015(12) 0.0047(11) -0.0028(12)

loop_
_atom_type_symbol
_atom_type_description
_atom_type_scat_dispersion_real
_atom_type_scat_dispersion_imag
_atom_type_scat_source
C C 0.0033 0.0016 'International Tables Vol C Tables 4.2.6.8 and 6.1.1.4'
H H 0.0000 0.0000 'International Tables Vol C Tables 4.2.6.8 and 6.1.1.4'
Br Br -0.2901 2.4595 'International Tables Vol C Tables 4.2.6.8 and 6.1.1.4'
O O 0.0106 0.0060 'International Tables Vol C Tables 4.2.6.8 and 6.1.1.4'
N N 0.0061 0.0033 'International Tables Vol C Tables 4.2.6.8 and 6.1.1.4'

loop_
_geom_angle_atom_site_label_1
_geom_angle_atom_site_label_2
_geom_angle_atom_site_label_3
_geom_angle
C8 O1 C10 116.0(2)
C1 N1 C9 116.9(2)
N1 C1 C2 125.0(2)
N1 C1 H1A 117.5
C2 C1 H1A 117.5
C3 C2 C1 118.1(2)
C3 C2 H2A 121.0
C1 C2 H2A 121.0
C2 C3 C4 121.0(2)
C2 C3 Br1 119.4(2)
C4 C3 Br1 119.58(19)
C5 C4 C3 124.6(2)
C5 C4 C9 120.1(2)
C3 C4 C9 115.3(2)
C6 C5 C4 119.6(3)
C6 C5 H5A 120.2
C4 C5 H5A 120.2
C5 C6 C7 121.5(2)
C5 C6 H6A 119.3
C7 C6 H6A 119.3
C8 C7 C6 120.4(2)
C8 C7 H7A 119.8
C6 C7 H7A 119.8
O1 C8 C7 124.8(2)
O1 C8 C9 115.1(2)
C7 C8 C9 120.0(2)
N1 C9 C4 123.7(2)
N1 C9 C8 118.0(2)
C4 C9 C8 118.3(2)
O1 C10 H10C 109.5
O1 C10 H10D 109.5
H10C C10 H10D 109.5
O1 C10 H10A 109.5
H10C C10 H10A 109.5
H10D C10 H10A 109.5

loop_
_geom_bond_atom_site_label_1
_geom_bond_atom_site_label_2
_geom_bond_distance
Br1 C3 1.895(2)
O1 C8 1.362(3)
O1 C10 1.433(3)
N1 C1 1.309(3)
N1 C9 1.367(3)
C1 C2 1.407(4)
C1 H1A 0.9500
C2 C3 1.357(3)
C2 H2A 0.9500
C3 C4 1.425(3)
C4 C5 1.409(4)
C4 C9 1.429(3)
C5 C6 1.374(4)
C5 H5A 0.9500
C6 C7 1.402(4)
C6 H6A 0.9500
C7 C8 1.378(4)
C7 H7A 0.9500
C8 C9 1.434(3)
C10 H10C 0.9800
C10 H10D 0.9800
C10 H10A 0.9800

loop_
_geom_hbond_atom_site_label_D
_geom_hbond_atom_site_label_H
_geom_hbond_atom_site_label_A
_geom_hbond_site_symmetry_A
_geom_hbond_distance_DH
_geom_hbond_distance_HA
_geom_hbond_distance_DA
_geom_hbond_angle_DHA
C10 H10A Cg 1_455 0.98 2.66 3.531(3) 148

loop_
_cod_related_entry_id
_cod_related_entry_database
_cod_related_entry_code
1 ChemSpider 21474552
